data_1568544
loop_
_publ_author_name
'Feng, Zhihui'
'Zhang, Dongxue'
'Guo, Hui'
'Su, Wenqing'
'Tian, Yupeng'
'Tian, Xiaohe'

_publ_section_title
;
 Lighting up RNA-specific multi-photon and super-resolution imaging using
 a novel zinc complex.
;
_journal_issue 11
_journal_name_full Nanoscale
_journal_page_first 5486
_journal_page_last 5493
_journal_paper_doi 10.1039/d2nr05392f
_journal_volume 15
_journal_year 2023
_chemical_formula_moiety 'C50 H56 N10 S2 Zn, 4(N O3), 0.6[H2O], 2[H2O]'
_chemical_formula_sum 'C50 H56 N14 O12 S2 Zn'
_chemical_formula_weight 1174.57
_space_group_crystal_system monoclinic
_space_group_IT_number 15
_space_group_name_Hall '-C 2yc'
_space_group_name_H-M_alt 'C 1 2/c 1'
_atom_sites_solution_hydrogens geom
_atom_sites_solution_primary dual
_audit_creation_date 2022-09-07
_audit_creation_method
;
Olex2 1.5
(compiled 2022.04.07 svn.rca3783a0 for OlexSys, GUI svn.r6498)
;
_audit_update_record
;
2022-09-07 deposited with the CCDC.	2023-02-13 downloaded from the CCDC.
;
_cell_angle_alpha 90
_cell_angle_beta 129.632(5)
_cell_angle_gamma 90
_cell_formula_units_Z 8
_cell_length_a 45.81(2)
_cell_length_b 9.357(4)
_cell_length_c 34.484(16)
_cell_measurement_reflns_used 2247
_cell_measurement_temperature 296(2)
_cell_measurement_theta_max 17.154
_cell_measurement_theta_min 2.252
_cell_volume 11384(9)
_computing_cell_refinement 'SAINT v7.68A (Bruker, 2009)'
_computing_data_reduction 'SAINT v7.68A (Bruker, 2009)'
_computing_molecular_graphics 'Olex2 1.5 (Dolomanov et al., 2009)'
_computing_publication_material 'Olex2 1.5 (Dolomanov et al., 2009)'
_computing_structure_refinement 'SHELXL 2019/2 (Sheldrick, 2015)'
_computing_structure_solution 'SHELXS-97 (Sheldrick, 1990)'
_diffrn_ambient_temperature 296.15
_diffrn_measured_fraction_theta_full 0.998
_diffrn_measured_fraction_theta_max 0.998
_diffrn_measurement_device_type 'CCD area detector'
_diffrn_measurement_method 'phi and omega scans'
_diffrn_radiation_monochromator graphite
_diffrn_radiation_type MoK\a
_diffrn_radiation_wavelength 0.71073
_diffrn_reflns_av_R_equivalents 0.1231
_diffrn_reflns_av_unetI/netI 0.1221
_diffrn_reflns_Laue_measured_fraction_full 0.998
_diffrn_reflns_Laue_measured_fraction_max 0.998
_diffrn_reflns_limit_h_max 54
_diffrn_reflns_limit_h_min -54
_diffrn_reflns_limit_k_max 11
_diffrn_reflns_limit_k_min -11
_diffrn_reflns_limit_l_max 39
_diffrn_reflns_limit_l_min -41
_diffrn_reflns_number 39361
_diffrn_reflns_point_group_measured_fraction_full 0.998
_diffrn_reflns_point_group_measured_fraction_max 0.998
_diffrn_reflns_theta_full 25.000
_diffrn_reflns_theta_max 25.000
_diffrn_reflns_theta_min 1.533
_diffrn_source_current 30.0
_diffrn_source_power 1.5
_diffrn_source_voltage 50.0
_exptl_absorpt_coefficient_mu 0.576
_exptl_absorpt_correction_T_max 0.8935
_exptl_absorpt_correction_T_min 0.8461
_exptl_absorpt_correction_type multi-scan
_exptl_absorpt_process_details SADABS
_exptl_crystal_colour colourless
_exptl_crystal_colour_primary colourless
_exptl_crystal_density_diffrn 1.371
_exptl_crystal_density_method 'not measured'
_exptl_crystal_description block
_exptl_crystal_F_000 4896
_exptl_crystal_size_max 0.3
_exptl_crystal_size_mid 0.2
_exptl_crystal_size_min 0.2
_refine_diff_density_max 0.462
_refine_diff_density_min -0.547
_refine_diff_density_rms 0.067
_refine_ls_extinction_coef 0.00023(5)
_refine_ls_extinction_expression Fc^*^=kFc[1+0.001xFc^2^\l^3^/sin(2\q)]^-1/4^
_refine_ls_extinction_method 'SHELXL-2019/2 (Sheldrick 2019)'
_refine_ls_goodness_of_fit_ref 0.915
_refine_ls_hydrogen_treatment constr
_refine_ls_matrix_type full
_refine_ls_number_parameters 832
_refine_ls_number_reflns 9983
_refine_ls_number_restraints 614
_refine_ls_restrained_S_all 1.084
_refine_ls_R_factor_all 0.1602
_refine_ls_R_factor_gt 0.0648
_refine_ls_shift/su_max 0.002
_refine_ls_shift/su_mean 0.000
_refine_ls_structure_factor_coef Fsqd
_refine_ls_weighting_details 'w=1/[\s^2^(Fo^2^)+(0.0809P)^2^] where P=(Fo^2^+2Fc^2^)/3'
_refine_ls_weighting_scheme calc
_refine_ls_wR_factor_gt 0.1442
_refine_ls_wR_factor_ref 0.1742
_reflns_Friedel_coverage 0.000
_reflns_number_gt 4613
_reflns_number_total 9983
_reflns_threshold_expression 'I > 2\s(I)'
_cod_data_source_file d2nr05392f2.cif
_cod_data_source_block a
_cod_depositor_comments 'Adding full bibliography for 1568544.cif.'
_cod_database_code 1568544
_shelx_shelxl_version_number 2019/2
_shelx_space_group_comment
;
The symmetry employed for this shelxl refinement is uniquely defined
by the following loop, which should always be used as a source of
symmetry information in preference to the above space-group names.
They are only intended as comments.
;
_shelx_estimated_absorpt_t_max 0.893
_shelx_estimated_absorpt_t_min 0.846
_olex2_refinement_description
;
1. Fixed Uiso
 At 1.2 times of:
  All C(H) groups, All C(H,H) groups
 At 1.5 times of:
  All C(H,H,H) groups
2. Restrained distances
 N4-C25
 1.47 with sigma of 0.01
 O5A-N12A \\sim O3A-N12A \\sim O4A-N12A
 with sigma of 0.02
 O5-N12 \\sim O3-N12 \\sim O4-N12
 with sigma of 0.02
 O3-O4 \\sim O3-O5 \\sim O4-O5
 with sigma of 0.02
 O3A-O4A \\sim O3A-O5A \\sim O4A-O5A
 with sigma of 0.02
 N14-O1 \\sim N14A-O1A
 with sigma of 0.02
 O1-O2 \\sim O1-O12 \\sim O2-O12
 with sigma of 0.02
 N4-H25A \\sim N4-H25B \\sim N4-H25C \\sim H25A-H25B \\sim H25A-H25C \\sim
H25B-H25C
 with sigma of 0.04
 O1-N14 \\sim O12-N14 \\sim O2-N14
 with sigma of 0.02
 C25-N4 \\sim C25-H25A \\sim C25-H25B \\sim C25-H25C
 with sigma of 0.02
 N14-O2 \\sim N14A-O2A
 with sigma of 0.02
 O1-O2 \\sim O1A-O2A
 with sigma of 0.04
 N14-O12 \\sim N14A-O12A
 with sigma of 0.02
 O1-O12 \\sim O1A-O12A
 with sigma of 0.04
 O2-O12 \\sim O2A-O12A
 with sigma of 0.04
 O9-O10 \\sim O9-O11 \\sim O10-O11
 with sigma of 0.02
 O11A-N11A \\sim O9A-N11A \\sim O10A-N11A
 with sigma of 0.02
 O10-N11 \\sim O9-N11 \\sim O11-N11
 with sigma of 0.02
 O10A-N11A \\sim O9A-N11A \\sim O11A-N11A
 with sigma of 0.02
 O9A-O10A \\sim O9A-O11A \\sim O10A-O11A
 with sigma of 0.02
 O6-N13 \\sim O8-N13 \\sim O7-N13
 with sigma of 0.02
 O6-O7 \\sim O6-O8 \\sim O7-O8
 with sigma of 0.02
3. Restrained planarity
 O3, N12, O4, O5
 with sigma of 0.1
 O5A, N12A, O4A, O3A
 with sigma of 0.1
 O12, N14, O1, O2
 with sigma of 0.1
 O1A, O2A, N14A, O12A
 with sigma of 0.1
 O10, N11, O9, O11
 with sigma of 0.1
 O10A, O9A, N11A, O11A
 with sigma of 0.1
 O7, N13, O8, O6
 with sigma of 0.1
4. Uiso/Uaniso restraints and constraints
O3 \\sim N12 \\sim O4 \\sim O5 \\sim O5A \\sim N12A \\sim O4A \\sim O3A: within
2A with sigma of 0.01 and sigma for terminal atoms of 0.02 within 2A
O12A \\sim O2A \\sim N14A \\sim O1A \\sim O2 \\sim N14 \\sim O1 \\sim O12:
within 2A with sigma of 0.01 and sigma for terminal atoms of 0.02 within 2A
O10 \\sim N11 \\sim O9 \\sim O11 \\sim O10A \\sim O9A \\sim N11A \\sim O11A:
within 2A with sigma of 0.01 and sigma for terminal atoms of 0.02 within 2A
O9A \\sim N11A \\sim O11A \\sim O10A \\sim O10 \\sim N11 \\sim O9 \\sim O11:
within 2A with sigma of 0.01 and sigma for terminal atoms of 0.02 within 2A
N13 \\sim O7 \\sim O8 \\sim O6: within 2A with sigma of 0.01 and sigma for
terminal atoms of 0.02 within 2A
5. Rigid body (RIGU) restrains
 O3, N12, O4, O5
 with sigma for 1-2 distances of 0.01 and sigma for 1-3 distances of 0.02
 O5A, N12A, O4A, O3A
 with sigma for 1-2 distances of 0.01 and sigma for 1-3 distances of 0.02
 O12A, O2A, N14A, O1A
 with sigma for 1-2 distances of 0.01 and sigma for 1-3 distances of 0.02
 O12, N14, O1, O2
 with sigma for 1-2 distances of 0.01 and sigma for 1-3 distances of 0.02
 O10A, O9A, N11A, O11A
 with sigma for 1-2 distances of 0.01 and sigma for 1-3 distances of 0.02
 O10, N11, O9, O11
 with sigma for 1-2 distances of 0.01 and sigma for 1-3 distances of 0.02
 O9A, N11A, O11A, O10A
 with sigma for 1-2 distances of 0.01 and sigma for 1-3 distances of 0.02
 O7, N13, O8, O6
 with sigma for 1-2 distances of 0.01 and sigma for 1-3 distances of 0.02
6. Others
 Sof(O5A)=Sof(N12A)=Sof(O4A)=Sof(O3A)=1-FVAR(1)
 Sof(N12)=Sof(O4)=Sof(O3)=Sof(O5)=FVAR(1)
 Sof(O2A)=Sof(O12A)=Sof(N14A)=Sof(O1A)=1-FVAR(2)
 Sof(N14)=Sof(O1)=Sof(O2)=Sof(O12)=FVAR(2)
 Sof(O9A)=Sof(N11A)=Sof(O11A)=Sof(O10A)=1-FVAR(3)
 Sof(N11)=Sof(O9)=Sof(O11)=Sof(O10)=FVAR(3)
7.a Secondary CH2 refined with riding coordinates:
 C23(H23A,H23B), C22(H22A,H22B), C48(H48A,H48B), C47(H47A,H47B)
7.b Aromatic/amide H refined with riding coordinates:
 C33(H33), C7(H7), C15(H15), C9(H9), C35(H35), C1(H1), C12(H12), C4(H4),
 C2(H2), C39(H39), C30(H30), C27(H27), C18(H18), C17(H17), C40(H40), C52(H52),
 C43(H43), C28(H28), C3(H3), C38(H38), C42(H42), C29(H29), C13(H13), C14(H14)
7.c Idealised Me refined as rotating group:
 C24(H24A,H24B,H24C), C21(H21A,H21B,H21C), C25(H25A,H25B,H25C), C49(H49A,H49B,
 H49C), C26(H26A,H26B,H26C), C45(H45A,H45B,H45C), C50(H50A,H50B,H50C), C51(H51A,
 H51B,H51C)
;
_smtbx_masks_special_details
;
A solvent mask was calculated and 204 electrons were 
found in a volume of 916\%A^3^ in 2 voids per unit cell. 
This is consistent with the presence of 
0.6[H2O], 2[H2O] per Asymmetric Unit 
which account for 208 electrons 
per unit cell.
;
_smtbx_masks_void_probe_radius 1.2
_smtbx_masks_void_truncation_radius 1.2
_olex2_submission_special_instructions 'No special instructions were received'

loop_
_space_group_symop_operation_xyz
'x, y, z'
'-x, y, -z+1/2'
'x+1/2, y+1/2, z'
'-x+1/2, y+1/2, -z+1/2'
'-x, -y, -z'
'x, -y, z-1/2'
'-x+1/2, -y+1/2, -z'
'x+1/2, -y+1/2, z-1/2'

loop_
_atom_site_label
_atom_site_type_symbol
_atom_site_fract_x
_atom_site_fract_y
_atom_site_fract_z
_atom_site_U_iso_or_equiv
_atom_site_adp_type
_atom_site_occupancy
_atom_site_site_symmetry_order
_atom_site_calc_flag
_atom_site_refinement_flags_posn
_atom_site_refinement_flags_adp
_atom_site_refinement_flags_occupancy
_atom_site_disorder_assembly
_atom_site_disorder_group
Zn1 Zn 0.48291(2) 0.52042(6) 0.60163(2) 0.0500(2) Uani 1 1 d . . . . .
S2 S 0.61159(4) 0.38492(15) 0.87716(5) 0.0585(4) Uani 1 1 d . . . . .
S3 S 0.34027(4) 0.46648(16) 0.32327(5) 0.0605(4) Uani 1 1 d . . . . .
N13 N 0.26254(11) 0.9782(4) 0.44230(15) 0.0279(9) Uani 1 1 d D U . . .
N2 N 0.52180(11) 0.5202(4) 0.67981(14) 0.0460(10) Uani 1 1 d . . . . .
N11 N 0.3971(2) 0.0048(9) 0.1863(3) 0.039(2) Uani 0.752(8) 1 d D U P A 1
N3 N 0.47445(11) 0.3164(4) 0.62383(15) 0.0454(10) Uani 1 1 d . . . . .
N1 N 0.50971(11) 0.7291(4) 0.62174(14) 0.0499(11) Uani 1 1 d . . . . .
C16 C 0.61126(15) 0.5027(5) 0.83778(18) 0.0534(14) Uani 1 1 d . . . . .
C33 C 0.39057(14) 0.4957(5) 0.44240(19) 0.0520(14) Uani 1 1 d . . . . .
H33 H 0.365652 0.528082 0.421100 0.062 Uiso 1 1 calc R U . . .
N5 N 0.42842(12) 0.6191(4) 0.56838(15) 0.0503(11) Uani 1 1 d . . . . .
N4 N 0.77662(12) 0.4366(5) 1.07976(15) 0.0577(12) Uani 1 1 d D . . . .
N6 N 0.45008(12) 0.4841(4) 0.52483(15) 0.0452(10) Uani 1 1 d . . . . .
N7 N 0.52196(12) 0.4150(4) 0.59241(16) 0.0501(11) Uani 1 1 d . . . . .
C6 C 0.54690(14) 0.6285(5) 0.70408(18) 0.0495(13) Uani 1 1 d . . . . .
C7 C 0.57610(14) 0.6233(5) 0.75529(18) 0.0535(14) Uani 1 1 d . . . . .
H7 H 0.593216 0.698751 0.771145 0.064 Uiso 1 1 calc R U . . .
C36 C 0.46397(14) 0.4051(5) 0.50745(18) 0.0443(12) Uani 1 1 d . . . . .
C11 C 0.49760(14) 0.2887(5) 0.67343(19) 0.0490(13) Uani 1 1 d . . . . .
C31 C 0.40228(15) 0.6123(5) 0.5177(2) 0.0485(13) Uani 1 1 d . . . . .
C37 C 0.50403(14) 0.3611(5) 0.5460(2) 0.0474(13) Uani 1 1 d . . . . .
C8 C 0.58045(14) 0.5060(5) 0.78395(18) 0.0513(14) Uani 1 1 d . . . . .
C32 C 0.41387(14) 0.5284(5) 0.49287(17) 0.0431(12) Uani 1 1 d . . . . .
C10 C 0.52555(14) 0.4038(5) 0.70569(19) 0.0493(13) Uani 1 1 d . . . . .
C15 C 0.44938(15) 0.2181(5) 0.5918(2) 0.0569(15) Uani 1 1 d . . . . .
H15 H 0.433889 0.236742 0.557449 0.068 Uiso 1 1 calc R U . . .
C9 C 0.55421(15) 0.3944(5) 0.75758(19) 0.0545(14) Uani 1 1 d . . . . .
H9 H 0.555976 0.313939 0.774814 0.065 Uiso 1 1 calc R U . . .
C5 C 0.53911(14) 0.7488(5) 0.67088(18) 0.0449(13) Uani 1 1 d . . . . .
C35 C 0.44182(14) 0.3683(5) 0.45702(19) 0.0509(14) Uani 1 1 d . . . . .
H35 H 0.452019 0.313100 0.445807 0.061 Uiso 1 1 calc R U . . .
C1 C 0.49936(15) 0.8370(6) 0.58936(19) 0.0561(15) Uani 1 1 d . . . . .
H1 H 0.478684 0.824148 0.555481 0.067 Uiso 1 1 calc R U . . .
N8 N 0.20507(14) 0.4804(5) 0.1683(2) 0.0711(14) Uani 1 1 d . . . . .
C23 C 0.73810(13) 0.3885(6) 1.03229(18) 0.0562(15) Uani 1 1 d . . . . .
H23A H 0.735130 0.287420 1.035295 0.067 Uiso 1 1 calc R U . . .
H23B H 0.737548 0.400044 1.003874 0.067 Uiso 1 1 calc R U . . .
C44 C 0.33434(16) 0.3661(6) 0.2766(2) 0.0604(15) Uani 1 1 d . . . . .
C12 C 0.49575(17) 0.1624(6) 0.6920(2) 0.0694(17) Uani 1 1 d . . . . .
H12 H 0.512388 0.144026 0.726381 0.083 Uiso 1 1 calc R U . . .
C4 C 0.55883(15) 0.8767(5) 0.6887(2) 0.0559(15) Uani 1 1 d . . . . .
H4 H 0.578681 0.889954 0.722870 0.067 Uiso 1 1 calc R U . . .
C2 C 0.51829(16) 0.9653(6) 0.6046(2) 0.0677(17) Uani 1 1 d . . . . .
H2 H 0.510796 1.037947 0.581545 0.081 Uiso 1 1 calc R U . . .
N9 N 0.66990(12) 0.4049(5) 0.97685(16) 0.0619(13) Uani 1 1 d . . . . .
C41 C 0.38126(14) 0.3755(6) 0.37028(19) 0.0540(14) Uani 1 1 d . . . . .
C19 C 0.65451(14) 0.4534(6) 0.93020(19) 0.0516(14) Uani 1 1 d . . . . .
C22 C 0.70453(15) 0.4687(6) 1.0212(2) 0.0632(16) Uani 1 1 d . . . . .
H22A H 0.705068 0.461783 1.049710 0.076 Uiso 1 1 calc R U . . .
H22B H 0.705729 0.568940 1.015106 0.076 Uiso 1 1 calc R U . . .
C39 C 0.56048(17) 0.2355(6) 0.5752(2) 0.0696(17) Uani 1 1 d . . . . .
H39 H 0.573339 0.175135 0.569224 0.084 Uiso 1 1 calc R U . . .
C30 C 0.36783(16) 0.6809(6) 0.4917(2) 0.0640(16) Uani 1 1 d . . . . .
H30 H 0.350066 0.673949 0.456826 0.077 Uiso 1 1 calc R U . . .
C27 C 0.42009(16) 0.6937(6) 0.5930(2) 0.0599(15) Uani 1 1 d . . . . .
H27 H 0.437837 0.696756 0.627920 0.072 Uiso 1 1 calc R U . . .
C18 C 0.66774(16) 0.5572(6) 0.9172(2) 0.0610(16) Uani 1 1 d . . . . .
H18 H 0.690744 0.603872 0.940251 0.073 Uiso 1 1 calc R U . . .
C17 C 0.64321(15) 0.5859(6) 0.8658(2) 0.0612(15) Uani 1 1 d . . . . .
H17 H 0.648120 0.656201 0.851560 0.073 Uiso 1 1 calc R U . . .
C40 C 0.57841(17) 0.2904(6) 0.6220(2) 0.0636(16) Uani 1 1 d . . . . .
H40 H 0.603598 0.268393 0.648617 0.076 Uiso 1 1 calc R U . . .
C52 C 0.55822(16) 0.3786(6) 0.6286(2) 0.0616(16) Uani 1 1 d . . . . .
H52 H 0.570544 0.416248 0.660602 0.074 Uiso 1 1 calc R U . . .
C43 C 0.36207(17) 0.2651(7) 0.2968(2) 0.0793(19) Uani 1 1 d . . . . .
H43 H 0.363233 0.198306 0.277880 0.095 Uiso 1 1 calc R U . . .
C28 C 0.38635(17) 0.7672(6) 0.5693(2) 0.0628(16) Uani 1 1 d . . . . .
H28 H 0.381758 0.819990 0.587719 0.075 Uiso 1 1 calc R U . . .
C24 C 0.80592(16) 0.3407(6) 1.0862(2) 0.0762(18) Uani 1 1 d . . . . .
H24A H 0.803789 0.346241 1.056664 0.114 Uiso 1 1 calc R U . . .
H24B H 0.801833 0.243955 1.090956 0.114 Uiso 1 1 calc R U . . .
H24C H 0.830786 0.371038 1.115015 0.114 Uiso 1 1 calc R U . . .
C34 C 0.40413(15) 0.4140(5) 0.42299(18) 0.0485(13) Uani 1 1 d . . . . .
C3 C 0.54843(16) 0.9838(6) 0.6546(2) 0.0641(16) Uani 1 1 d . . . . .
H3 H 0.561947 1.069095 0.665703 0.077 Uiso 1 1 calc R U . . .
C38 C 0.52286(16) 0.2704(6) 0.5366(2) 0.0621(16) Uani 1 1 d . . . . .
H38 H 0.510294 0.233210 0.504491 0.075 Uiso 1 1 calc R U . . .
C42 C 0.38878(16) 0.2735(7) 0.3498(2) 0.0702(17) Uani 1 1 d . . . . .
H42 H 0.409827 0.213918 0.369165 0.084 Uiso 1 1 calc R U . . .
N10 N 0.30572(14) 0.3897(6) 0.22649(17) 0.0772(15) Uani 1 1 d . . . . .
N12 N 0.5871(4) 0.9608(17) 0.5337(6) 0.105(5) Uani 0.544(8) 1 d D U P B 1
C48 C 0.24374(17) 0.4127(6) 0.2038(2) 0.0764(18) Uani 1 1 d . . . . .
H48A H 0.242056 0.315771 0.192593 0.092 Uiso 1 1 calc R U . . .
H48B H 0.250708 0.406862 0.236900 0.092 Uiso 1 1 calc R U . . .
C29 C 0.35983(17) 0.7598(6) 0.5176(2) 0.0678(17) Uani 1 1 d . . . . .
H29 H 0.336811 0.807482 0.500459 0.081 Uiso 1 1 calc R U . . .
C13 C 0.4685(2) 0.0624(6) 0.6583(3) 0.084(2) Uani 1 1 d . . . . .
H13 H 0.465969 -0.022212 0.670028 0.101 Uiso 1 1 calc R U . . .
O9 O 0.3752(4) 0.0469(12) 0.1856(4) 0.139(5) Uani 0.752(8) 1 d D U P A 1
C47 C 0.27505(18) 0.4887(7) 0.2089(2) 0.0768(19) Uani 1 1 d . . . . .
H47A H 0.265250 0.527976 0.176579 0.092 Uiso 1 1 calc R U . . .
H47B H 0.284536 0.567111 0.232590 0.092 Uiso 1 1 calc R U . . .
C14 C 0.44550(17) 0.0898(6) 0.6076(2) 0.0723(18) Uani 1 1 d . . . . .
H14 H 0.427615 0.023099 0.584440 0.087 Uiso 1 1 calc R U . . .
O7 O 0.26489(17) 0.8660(7) 0.4344(2) 0.161(3) Uani 1 1 d D U . . .
C21 C 0.65221(16) 0.2928(7) 0.9844(2) 0.085(2) Uani 1 1 d . . . . .
H21A H 0.625354 0.308699 0.962652 0.128 Uiso 1 1 calc R U . . .
H21B H 0.662386 0.293141 1.018797 0.128 Uiso 1 1 calc R U . . .
H21C H 0.657167 0.201996 0.976605 0.128 Uiso 1 1 calc R U . . .
O8 O 0.2456(2) 1.0547(7) 0.4079(3) 0.161(2) Uani 1 1 d D U . . .
C25 C 0.77934(17) 0.4266(8) 1.1232(2) 0.095(2) Uani 1 1 d D . . . .
H25A H 0.804174 0.455893 1.152339 0.142 Uiso 1 1 calc DR U . . .
H25B H 0.774996 0.329532 1.127369 0.142 Uiso 1 1 calc DR U . . .
H25C H 0.760677 0.487511 1.119059 0.142 Uiso 1 1 calc DR U . . .
N14 N 0.7211(3) 0.5068(11) 0.6509(4) 0.083(3) Uani 0.669(7) 1 d D U P C 1
O1 O 0.7499(3) 0.5238(12) 0.6944(3) 0.137(4) Uani 0.669(7) 1 d D U P C 1
C49 C 0.2049(2) 0.6294(7) 0.1823(3) 0.133(3) Uani 1 1 d . . . . .
H49A H 0.179210 0.662083 0.162956 0.200 Uiso 1 1 calc R U . . .
H49B H 0.218260 0.689156 0.175632 0.200 Uiso 1 1 calc R U . . .
H49C H 0.217098 0.633621 0.217521 0.200 Uiso 1 1 calc R U . . .
C26 C 0.78451(18) 0.5880(6) 1.0739(2) 0.091(2) Uani 1 1 d . . . . .
H26A H 0.780361 0.596450 1.042925 0.136 Uiso 1 1 calc R U . . .
H26B H 0.810342 0.611847 1.101621 0.136 Uiso 1 1 calc R U . . .
H26C H 0.767852 0.651963 1.073265 0.136 Uiso 1 1 calc R U . . .
O11 O 0.4081(3) 0.0715(11) 0.1780(4) 0.143(3) Uani 0.752(8) 1 d D U P A 1
O4 O 0.5582(4) 0.9727(17) 0.5099(7) 0.151(6) Uani 0.544(8) 1 d D U P B 1
O2 O 0.7058(2) 0.6067(8) 0.6212(3) 0.106(3) Uani 0.669(7) 1 d D U P C 1
C45 C 0.30161(19) 0.2921(8) 0.1908(2) 0.104(3) Uani 1 1 d . . . . .
H45A H 0.294975 0.199029 0.194729 0.157 Uiso 1 1 calc R U . . .
H45B H 0.325107 0.286469 0.196734 0.157 Uiso 1 1 calc R U . . .
H45C H 0.282023 0.325909 0.157186 0.157 Uiso 1 1 calc R U . . .
O3 O 0.6025(4) 0.9238(18) 0.5206(6) 0.156(5) Uani 0.544(8) 1 d D U P B 1
C50 C 0.19171(19) 0.4755(10) 0.1163(3) 0.126(3) Uani 1 1 d . . . . .
H50A H 0.197201 0.383384 0.110081 0.190 Uiso 1 1 calc R U . . .
H50B H 0.204410 0.548076 0.112273 0.190 Uiso 1 1 calc R U . . .
H50C H 0.164865 0.492015 0.092852 0.190 Uiso 1 1 calc R U . . .
O10 O 0.4052(3) -0.0925(9) 0.2023(4) 0.157(4) Uani 0.752(8) 1 d D U P A 1
O6 O 0.2771(2) 1.0210(8) 0.4755(3) 0.186(3) Uani 1 1 d D U . . .
C51 C 0.1791(2) 0.3961(8) 0.1718(3) 0.130(3) Uani 1 1 d . . . . .
H51A H 0.153750 0.432420 0.147975 0.196 Uiso 1 1 calc R U . . .
H51B H 0.187286 0.404242 0.205218 0.196 Uiso 1 1 calc R U . . .
H51C H 0.179567 0.297463 0.164548 0.196 Uiso 1 1 calc R U . . .
O5 O 0.6046(3) 0.9561(11) 0.5753(4) 0.125(4) Uani 0.544(8) 1 d D U P B 1
O12 O 0.7075(3) 0.3905(9) 0.6361(4) 0.136(4) Uani 0.669(7) 1 d D U P C 1
O5A O 0.5944(3) 1.0848(13) 0.5255(5) 0.122(4) Uani 0.456(8) 1 d D U P B 2
N12A N 0.5842(4) 0.9555(14) 0.5202(6) 0.071(3) Uani 0.456(8) 1 d D U P B 2
O4A O 0.5502(4) 0.9257(15) 0.5002(7) 0.132(6) Uani 0.456(8) 1 d D U P B 2
O3A O 0.6073(4) 0.8518(11) 0.5263(6) 0.101(4) Uani 0.456(8) 1 d D U P B 2
O2A O 0.7480(6) 0.6112(17) 0.6837(7) 0.106(5) Uani 0.331(7) 1 d D U P C 2
O12A O 0.7075(6) 0.476(3) 0.6223(6) 0.119(5) Uani 0.331(7) 1 d D U P C 2
N14A N 0.7294(6) 0.500(2) 0.6657(7) 0.101(5) Uani 0.331(7) 1 d D U P C 2
O1A O 0.7371(5) 0.4125(18) 0.6968(6) 0.121(5) Uani 0.331(7) 1 d D U P C 2
O9A O 0.3716(7) 0.080(3) 0.1952(9) 0.063(5) Uani 0.248(8) 1 d D U P A 2
N11A N 0.3950(6) 0.025(2) 0.1860(7) 0.050(5) Uani 0.248(8) 1 d D U P A 2
O11A O 0.3835(6) 0.041(2) 0.1390(8) 0.110(6) Uani 0.248(8) 1 d D U P A 2
O10A O 0.4286(7) -0.038(3) 0.2225(8) 0.133(7) Uani 0.248(8) 1 d D U P A 2

loop_
_atom_site_aniso_label
_atom_site_aniso_U_11
_atom_site_aniso_U_22
_atom_site_aniso_U_33
_atom_site_aniso_U_23
_atom_site_aniso_U_13
_atom_site_aniso_U_12
Zn1 0.0540(4) 0.0432(4) 0.0359(4) -0.0006(3) 0.0208(3) -0.0053(3)
S2 0.0558(9) 0.0555(9) 0.0426(8) 0.0053(7) 0.0213(7) -0.0001(7)
S3 0.0615(10) 0.0633(9) 0.0383(8) -0.0039(7) 0.0233(7) -0.0025(7)
N13 0.034(2) 0.0175(19) 0.022(2) -0.0111(18) 0.0134(19) -0.0008(18)
N2 0.053(3) 0.034(2) 0.040(2) 0.000(2) 0.025(2) -0.006(2)
N11 0.049(4) 0.016(3) 0.038(3) 0.001(3) 0.022(3) -0.001(3)
N3 0.047(3) 0.036(2) 0.041(3) -0.006(2) 0.023(2) -0.009(2)
N1 0.050(3) 0.047(3) 0.034(3) 0.002(2) 0.018(2) -0.010(2)
C16 0.057(3) 0.050(3) 0.039(3) 0.003(3) 0.024(3) -0.004(3)
C33 0.047(3) 0.049(3) 0.041(3) 0.000(3) 0.019(3) -0.005(3)
N5 0.059(3) 0.046(3) 0.041(3) -0.005(2) 0.030(2) -0.005(2)
N4 0.056(3) 0.058(3) 0.043(3) -0.012(2) 0.024(2) -0.001(2)
N6 0.052(3) 0.039(2) 0.042(2) 0.003(2) 0.029(2) 0.002(2)
N7 0.048(3) 0.051(3) 0.042(3) 0.001(2) 0.024(2) -0.004(2)
C6 0.058(3) 0.042(3) 0.037(3) 0.001(2) 0.025(3) -0.002(3)
C7 0.063(4) 0.041(3) 0.039(3) -0.006(2) 0.024(3) -0.014(3)
C36 0.045(3) 0.040(3) 0.036(3) -0.001(2) 0.021(3) -0.007(2)
C11 0.058(3) 0.043(3) 0.042(3) -0.001(3) 0.030(3) -0.006(3)
C31 0.056(4) 0.035(3) 0.048(3) 0.002(3) 0.030(3) 0.000(3)
C37 0.051(3) 0.041(3) 0.051(3) 0.002(3) 0.033(3) -0.004(3)
C8 0.060(4) 0.045(3) 0.036(3) -0.003(3) 0.025(3) 0.001(3)
C32 0.047(3) 0.037(3) 0.033(3) 0.004(2) 0.019(3) -0.002(2)
C10 0.058(3) 0.036(3) 0.045(3) 0.003(3) 0.029(3) -0.001(3)
C15 0.058(4) 0.049(3) 0.052(3) -0.008(3) 0.029(3) -0.007(3)
C9 0.070(4) 0.035(3) 0.045(3) 0.006(3) 0.031(3) -0.003(3)
C5 0.047(3) 0.041(3) 0.040(3) -0.001(2) 0.025(3) -0.002(2)
C35 0.055(4) 0.041(3) 0.049(3) -0.004(3) 0.029(3) -0.006(3)
C1 0.056(4) 0.057(4) 0.041(3) 0.009(3) 0.024(3) -0.005(3)
N8 0.073(3) 0.064(3) 0.073(4) 0.000(3) 0.045(3) 0.003(3)
C23 0.054(4) 0.059(3) 0.040(3) -0.006(3) 0.023(3) -0.005(3)
C44 0.056(4) 0.076(4) 0.038(3) -0.010(3) 0.024(3) -0.008(3)
C12 0.084(4) 0.048(3) 0.058(4) 0.006(3) 0.037(3) -0.012(3)
C4 0.064(4) 0.040(3) 0.047(3) -0.004(3) 0.028(3) -0.015(3)
C2 0.073(4) 0.051(3) 0.055(4) 0.018(3) 0.030(3) -0.007(3)
N9 0.052(3) 0.077(3) 0.039(3) 0.010(2) 0.020(3) 0.000(3)
C41 0.054(3) 0.058(4) 0.042(3) 0.000(3) 0.027(3) 0.003(3)
C19 0.047(3) 0.054(3) 0.038(3) -0.001(3) 0.020(3) 0.005(3)
C22 0.058(4) 0.070(4) 0.045(3) 0.004(3) 0.025(3) 0.015(3)
C39 0.064(4) 0.061(4) 0.078(5) 0.008(3) 0.043(4) 0.011(3)
C30 0.063(4) 0.061(4) 0.053(4) -0.001(3) 0.030(3) 0.004(3)
C27 0.067(4) 0.051(3) 0.054(4) -0.003(3) 0.034(3) -0.010(3)
C18 0.057(4) 0.066(4) 0.044(4) 0.003(3) 0.025(3) -0.003(3)
C17 0.065(4) 0.056(3) 0.047(4) 0.000(3) 0.028(3) -0.013(3)
C40 0.051(4) 0.063(4) 0.067(4) 0.004(3) 0.033(4) 0.000(3)
C52 0.055(4) 0.062(4) 0.045(4) 0.000(3) 0.021(3) -0.005(3)
C43 0.065(4) 0.106(5) 0.048(4) -0.025(4) 0.028(4) -0.004(4)
C28 0.077(4) 0.043(3) 0.079(5) -0.011(3) 0.055(4) -0.005(3)
C24 0.067(4) 0.066(4) 0.074(4) -0.011(3) 0.035(4) 0.010(3)
C34 0.056(4) 0.045(3) 0.036(3) -0.002(2) 0.026(3) -0.002(3)
C3 0.068(4) 0.045(3) 0.066(4) -0.001(3) 0.037(4) -0.015(3)
C38 0.068(4) 0.055(4) 0.056(4) 0.004(3) 0.036(4) 0.004(3)
C42 0.055(4) 0.084(4) 0.049(4) -0.004(3) 0.023(3) 0.010(3)
N10 0.064(3) 0.107(4) 0.038(3) -0.008(3) 0.022(3) 0.007(3)
N12 0.089(6) 0.073(6) 0.094(6) -0.045(6) 0.031(5) -0.011(5)
C48 0.083(5) 0.062(4) 0.072(4) 0.008(3) 0.044(4) 0.003(4)
C29 0.065(4) 0.057(4) 0.067(4) 0.006(3) 0.036(4) 0.010(3)
C13 0.115(6) 0.048(4) 0.082(5) 0.002(3) 0.060(5) -0.022(4)
O9 0.119(6) 0.118(7) 0.079(5) -0.055(5) 0.017(5) -0.027(5)
C47 0.078(5) 0.087(5) 0.046(4) -0.009(3) 0.030(4) -0.014(4)
C14 0.076(4) 0.053(4) 0.066(4) -0.008(3) 0.035(4) -0.030(3)
O7 0.126(4) 0.121(5) 0.136(5) 0.013(4) 0.037(4) -0.006(4)
C21 0.064(4) 0.113(6) 0.057(4) 0.022(4) 0.028(4) -0.005(4)
O8 0.185(6) 0.134(5) 0.151(5) -0.027(4) 0.101(5) 0.016(4)
C25 0.076(5) 0.144(7) 0.044(4) -0.010(4) 0.029(4) 0.009(4)
N14 0.107(6) 0.105(6) 0.072(5) -0.005(5) 0.073(5) 0.010(5)
O1 0.132(7) 0.170(9) 0.080(5) -0.008(7) 0.055(5) 0.011(7)
C49 0.169(8) 0.058(5) 0.199(9) -0.006(5) 0.130(8) 0.024(5)
C26 0.089(5) 0.056(4) 0.087(5) -0.017(4) 0.037(4) -0.019(4)
O11 0.150(6) 0.157(7) 0.101(6) -0.026(5) 0.070(5) 0.003(5)
O4 0.118(7) 0.077(7) 0.135(7) -0.035(6) 0.023(7) -0.005(7)
O2 0.133(6) 0.098(6) 0.103(5) 0.011(4) 0.082(5) 0.018(5)
C45 0.094(5) 0.158(7) 0.047(4) -0.026(4) 0.039(4) 0.010(5)
O3 0.135(7) 0.115(8) 0.113(6) -0.035(7) 0.030(6) -0.021(7)
C50 0.068(5) 0.209(10) 0.059(5) 0.007(5) 0.021(4) 0.014(5)
O10 0.150(7) 0.111(6) 0.101(6) -0.022(5) 0.029(5) 0.007(5)
O6 0.224(7) 0.155(6) 0.140(5) 0.010(5) 0.098(5) 0.031(5)
C51 0.120(7) 0.110(6) 0.195(9) 0.024(6) 0.117(7) 0.001(5)
O5 0.110(6) 0.124(6) 0.075(5) -0.029(5) 0.029(5) 0.010(5)
O12 0.134(6) 0.086(6) 0.128(6) 0.013(5) 0.055(5) 0.035(5)
O5A 0.106(6) 0.095(6) 0.150(7) -0.013(6) 0.074(6) -0.019(6)
N12A 0.072(5) 0.076(6) 0.084(6) -0.037(5) 0.060(5) -0.006(5)
O4A 0.092(7) 0.075(9) 0.124(9) -0.003(7) 0.020(7) -0.020(6)
O3A 0.098(7) 0.051(6) 0.100(7) -0.015(6) 0.038(5) 0.004(6)
O2A 0.128(8) 0.084(9) 0.104(8) -0.009(7) 0.074(7) 0.001(8)
O12A 0.127(8) 0.135(9) 0.101(8) -0.005(8) 0.076(7) 0.015(9)
N14A 0.117(7) 0.107(7) 0.090(7) -0.004(6) 0.071(6) 0.012(6)
O1A 0.144(9) 0.088(8) 0.093(8) 0.010(7) 0.058(7) 0.021(8)
O9A 0.063(7) 0.056(9) 0.061(8) -0.036(7) 0.037(6) -0.009(7)
N11A 0.061(6) 0.051(7) 0.054(6) -0.010(6) 0.044(5) -0.018(6)
O11A 0.106(9) 0.119(9) 0.071(8) 0.005(8) 0.040(7) -0.015(8)
O10A 0.106(9) 0.110(10) 0.076(8) -0.031(8) 0.008(8) 0.027(8)

loop_
_atom_type_symbol
_atom_type_description
_atom_type_scat_dispersion_real
_atom_type_scat_dispersion_imag
_atom_type_scat_source
C C 0.0033 0.0016 'International Tables Vol C Tables 4.2.6.8 and 6.1.1.4'
H H 0.0000 0.0000 'International Tables Vol C Tables 4.2.6.8 and 6.1.1.4'
N N 0.0061 0.0033 'International Tables Vol C Tables 4.2.6.8 and 6.1.1.4'
O O 0.0106 0.0060 'International Tables Vol C Tables 4.2.6.8 and 6.1.1.4'
S S 0.1246 0.1234 'International Tables Vol C Tables 4.2.6.8 and 6.1.1.4'
Zn Zn 0.2839 1.4301 'International Tables Vol C Tables 4.2.6.8 and 6.1.1.4'

loop_
_geom_angle_atom_site_label_1
_geom_angle_atom_site_label_2
_geom_angle_atom_site_label_3
_geom_angle
_geom_angle_site_symmetry_1
_geom_angle_site_symmetry_3
_geom_angle_publ_flag
N2 Zn1 N3 74.99(15) . . ?
N2 Zn1 N1 75.18(15) . . ?
N2 Zn1 N5 115.45(16) . . ?
N2 Zn1 N7 94.73(16) . . ?
N3 Zn1 N7 90.05(15) . . ?
N1 Zn1 N3 149.96(15) . . ?
N1 Zn1 N5 90.66(15) . . ?
N1 Zn1 N7 95.83(15) . . ?
N5 Zn1 N3 98.93(15) . . ?
N5 Zn1 N7 149.77(16) . . ?
N6 Zn1 N2 168.29(16) . . ?
N6 Zn1 N3 99.09(15) . . ?
N6 Zn1 N1 110.89(15) . . ?
N6 Zn1 N5 75.14(16) . . ?
N6 Zn1 N7 74.97(16) . . ?
C16 S2 C19 91.6(3) . . ?
C44 S3 C41 92.1(3) . . ?
O7 N13 O8 116.0(5) . . ?
O6 N13 O7 125.5(7) . . ?
O6 N13 O8 117.4(6) . . ?
C6 N2 Zn1 119.4(3) . . ?
C10 N2 Zn1 120.1(3) . . ?
C10 N2 C6 119.9(4) . . ?
O11 N11 O9 115.0(10) . . ?
O11 N11 O10 132.5(12) . . ?
O10 N11 O9 111.3(11) . . ?
C11 N3 Zn1 116.3(3) . . ?
C15 N3 Zn1 124.5(3) . . ?
C15 N3 C11 119.1(4) . . ?
C5 N1 Zn1 115.7(3) . . ?
C5 N1 C1 118.8(4) . . ?
C1 N1 Zn1 125.5(3) . . ?
C8 C16 S2 122.0(4) . . ?
C17 C16 S2 109.6(4) . . ?
C17 C16 C8 128.4(5) . . ?
C32 C33 H33 119.8 . . ?
C32 C33 C34 120.3(5) . . ?
C34 C33 H33 119.8 . . ?
C31 N5 Zn1 115.7(4) . . ?
C27 N5 Zn1 125.9(4) . . ?
C27 N5 C31 118.2(5) . . ?
C24 N4 C23 107.2(4) . . ?
C25 N4 C23 112.1(4) . . ?
C25 N4 C24 109.5(5) . . ?
C25 N4 C26 109.6(5) . . ?
C26 N4 C23 110.3(4) . . ?
C26 N4 C24 108.1(5) . . ?
C36 N6 Zn1 119.8(3) . . ?
C36 N6 C32 119.5(4) . . ?
C32 N6 Zn1 120.4(3) . . ?
C37 N7 Zn1 113.4(3) . . ?
C52 N7 Zn1 127.6(4) . . ?
C52 N7 C37 117.9(5) . . ?
N2 C6 C7 121.0(4) . . ?
N2 C6 C5 113.7(4) . . ?
C7 C6 C5 125.3(5) . . ?
C6 C7 H7 119.5 . . ?
C6 C7 C8 121.1(5) . . ?
C8 C7 H7 119.5 . . ?
N6 C36 C37 114.9(4) . . ?
N6 C36 C35 121.4(5) . . ?
C35 C36 C37 123.6(5) . . ?
N3 C11 C10 114.6(4) . . ?
N3 C11 C12 121.8(5) . . ?
C12 C11 C10 123.6(5) . . ?
N5 C31 C32 115.0(5) . . ?
N5 C31 C30 121.4(5) . . ?
C30 C31 C32 123.6(5) . . ?
N7 C37 C36 115.5(5) . . ?
N7 C37 C38 120.5(5) . . ?
C38 C37 C36 123.9(5) . . ?
C7 C8 C16 120.2(5) . . ?
C9 C8 C16 123.2(5) . . ?
C9 C8 C7 116.6(4) . . ?
C33 C32 C31 124.9(5) . . ?
N6 C32 C33 121.6(5) . . ?
N6 C32 C31 113.5(4) . . ?
N2 C10 C11 113.8(4) . . ?
N2 C10 C9 121.3(5) . . ?
C9 C10 C11 124.8(5) . . ?
N3 C15 H15 118.8 . . ?
N3 C15 C14 122.4(5) . . ?
C14 C15 H15 118.8 . . ?
C8 C9 H9 119.9 . . ?
C10 C9 C8 120.1(5) . . ?
C10 C9 H9 119.9 . . ?
N1 C5 C6 115.2(4) . . ?
N1 C5 C4 121.5(4) . . ?
C4 C5 C6 123.2(5) . . ?
C36 C35 H35 120.0 . . ?
C36 C35 C34 120.0(5) . . ?
C34 C35 H35 120.0 . . ?
N1 C1 H1 118.8 . . ?
N1 C1 C2 122.3(5) . . ?
C2 C1 H1 118.8 . . ?
C49 N8 C48 112.3(5) . . ?
C49 N8 C50 110.0(6) . . ?
C49 N8 C51 107.4(6) . . ?
C50 N8 C48 109.6(5) . . ?
C50 N8 C51 110.3(6) . . ?
C51 N8 C48 107.2(5) . . ?
N4 C23 H23A 108.6 . . ?
N4 C23 H23B 108.6 . . ?
N4 C23 C22 114.6(4) . . ?
H23A C23 H23B 107.6 . . ?
C22 C23 H23A 108.6 . . ?
C22 C23 H23B 108.6 . . ?
C43 C44 S3 110.9(4) . . ?
N10 C44 S3 123.0(5) . . ?
N10 C44 C43 126.1(5) . . ?
C11 C12 H12 120.7 . . ?
C11 C12 C13 118.7(5) . . ?
C13 C12 H12 120.7 . . ?
C5 C4 H4 120.7 . . ?
C3 C4 C5 118.6(5) . . ?
C3 C4 H4 120.7 . . ?
C1 C2 H2 120.8 . . ?
C3 C2 C1 118.4(5) . . ?
C3 C2 H2 120.8 . . ?
C19 N9 C22 120.2(5) . . ?
C19 N9 C21 121.8(5) . . ?
C21 N9 C22 118.0(4) . . ?
C34 C41 S3 122.5(4) . . ?
C42 C41 S3 110.1(4) . . ?
C42 C41 C34 127.4(5) . . ?
N9 C19 S2 120.4(4) . . ?
N9 C19 C18 128.6(5) . . ?
C18 C19 S2 110.9(4) . . ?
C23 C22 H22A 110.1 . . ?
C23 C22 H22B 110.1 . . ?
N9 C22 C23 108.1(4) . . ?
N9 C22 H22A 110.1 . . ?
N9 C22 H22B 110.1 . . ?
H22A C22 H22B 108.4 . . ?
C40 C39 H39 120.3 . . ?
C40 C39 C38 119.4(6) . . ?
C38 C39 H39 120.3 . . ?
C31 C30 H30 120.1 . . ?
C29 C30 C31 119.8(5) . . ?
C29 C30 H30 120.1 . . ?
N5 C27 H27 118.3 . . ?
N5 C27 C28 123.4(5) . . ?
C28 C27 H27 118.3 . . ?
C19 C18 H18 123.5 . . ?
C19 C18 C17 112.9(5) . . ?
C17 C18 H18 123.5 . . ?
C16 C17 C18 114.8(5) . . ?
C16 C17 H17 122.6 . . ?
C18 C17 H17 122.6 . . ?
C39 C40 H40 121.1 . . ?
C39 C40 C52 117.8(6) . . ?
C52 C40 H40 121.1 . . ?
N7 C52 C40 124.7(5) . . ?
N7 C52 H52 117.6 . . ?
C40 C52 H52 117.6 . . ?
C44 C43 H43 123.9 . . ?
C44 C43 C42 112.3(5) . . ?
C42 C43 H43 123.9 . . ?
C27 C28 H28 120.9 . . ?
C29 C28 C27 118.1(5) . . ?
C29 C28 H28 120.9 . . ?
N4 C24 H24A 109.5 . . ?
N4 C24 H24B 109.5 . . ?
N4 C24 H24C 109.5 . . ?
H24A C24 H24B 109.5 . . ?
H24A C24 H24C 109.5 . . ?
H24B C24 H24C 109.5 . . ?
C33 C34 C35 117.0(5) . . ?
C33 C34 C41 123.4(5) . . ?
C35 C34 C41 119.6(5) . . ?
C4 C3 H3 119.8 . . ?
C2 C3 C4 120.3(5) . . ?
C2 C3 H3 119.8 . . ?
C37 C38 H38 120.1 . . ?
C39 C38 C37 119.7(6) . . ?
C39 C38 H38 120.1 . . ?
C41 C42 C43 114.5(5) . . ?
C41 C42 H42 122.7 . . ?
C43 C42 H42 122.7 . . ?
C44 N10 C47 121.6(5) . . ?
C44 N10 C45 118.3(5) . . ?
C45 N10 C47 118.8(5) . . ?
O4 N12 O3 122.6(15) . . ?
O4 N12 O5 122.4(15) . . ?
O3 N12 O5 113.2(13) . . ?
N8 C48 H48A 108.4 . . ?
N8 C48 H48B 108.4 . . ?
N8 C48 C47 115.7(5) . . ?
H48A C48 H48B 107.4 . . ?
C47 C48 H48A 108.4 . . ?
C47 C48 H48B 108.4 . . ?
C30 C29 H29 120.5 . . ?
C28 C29 C30 119.1(6) . . ?
C28 C29 H29 120.5 . . ?
C12 C13 H13 120.3 . . ?
C14 C13 C12 119.3(5) . . ?
C14 C13 H13 120.3 . . ?
N10 C47 C48 110.0(5) . . ?
N10 C47 H47A 109.7 . . ?
N10 C47 H47B 109.7 . . ?
C48 C47 H47A 109.7 . . ?
C48 C47 H47B 109.7 . . ?
H47A C47 H47B 108.2 . . ?
C15 C14 H14 120.7 . . ?
C13 C14 C15 118.6(5) . . ?
C13 C14 H14 120.7 . . ?
N9 C21 H21A 109.5 . . ?
N9 C21 H21B 109.5 . . ?
N9 C21 H21C 109.5 . . ?
H21A C21 H21B 109.5 . . ?
H21A C21 H21C 109.5 . . ?
H21B C21 H21C 109.5 . . ?
N4 C25 H25A 109.5 . . ?
N4 C25 H25B 109.5 . . ?
N4 C25 H25C 109.5 . . ?
H25A C25 H25B 109.5 . . ?
H25A C25 H25C 109.5 . . ?
H25B C25 H25C 109.5 . . ?
O1 N14 O2 121.5(11) . . ?
O12 N14 O1 120.2(11) . . ?
O12 N14 O2 118.3(10) . . ?
N8 C49 H49A 109.5 . . ?
N8 C49 H49B 109.5 . . ?
N8 C49 H49C 109.5 . . ?
H49A C49 H49B 109.5 . . ?
H49A C49 H49C 109.5 . . ?
H49B C49 H49C 109.5 . . ?
N4 C26 H26A 109.5 . . ?
N4 C26 H26B 109.5 . . ?
N4 C26 H26C 109.5 . . ?
H26A C26 H26B 109.5 . . ?
H26A C26 H26C 109.5 . . ?
H26B C26 H26C 109.5 . . ?
N10 C45 H45A 109.5 . . ?
N10 C45 H45B 109.5 . . ?
N10 C45 H45C 109.5 . . ?
H45A C45 H45B 109.5 . . ?
H45A C45 H45C 109.5 . . ?
H45B C45 H45C 109.5 . . ?
N8 C50 H50A 109.5 . . ?
N8 C50 H50B 109.5 . . ?
N8 C50 H50C 109.5 . . ?
H50A C50 H50B 109.5 . . ?
H50A C50 H50C 109.5 . . ?
H50B C50 H50C 109.5 . . ?
N8 C51 H51A 109.5 . . ?
N8 C51 H51B 109.5 . . ?
N8 C51 H51C 109.5 . . ?
H51A C51 H51B 109.5 . . ?
H51A C51 H51C 109.5 . . ?
H51B C51 H51C 109.5 . . ?
O5A N12A O3A 118.7(10) . . ?
O4A N12A O5A 120.2(11) . . ?
O4A N12A O3A 119.7(12) . . ?
O12A N14A O2A 124(2) . . ?
O12A N14A O1A 122(2) . . ?
O1A N14A O2A 114.0(18) . . ?
O11A N11A O9A 117.4(12) . . ?
O10A N11A O9A 122.1(13) . . ?
O10A N11A O11A 120.5(12) . . ?

loop_
_geom_bond_atom_site_label_1
_geom_bond_atom_site_label_2
_geom_bond_distance
_geom_bond_site_symmetry_2
_geom_bond_publ_flag
Zn1 N2 2.077(4) . ?
Zn1 N3 2.181(4) . ?
Zn1 N1 2.172(4) . ?
Zn1 N5 2.178(4) . ?
Zn1 N6 2.076(4) . ?
Zn1 N7 2.236(4) . ?
S2 C16 1.742(5) . ?
S2 C19 1.742(5) . ?
S3 C44 1.730(5) . ?
S3 C41 1.731(5) . ?
N13 O7 1.107(6) . ?
N13 O8 1.162(7) . ?
N13 O6 0.971(7) . ?
N2 C6 1.350(6) . ?
N2 C10 1.348(6) . ?
N11 O9 1.064(11) . ?
N11 O11 0.953(10) . ?
N11 O10 1.005(9) . ?
N3 C11 1.343(6) . ?
N3 C15 1.329(6) . ?
N1 C5 1.345(6) . ?
N1 C1 1.347(6) . ?
C16 C8 1.448(6) . ?
C16 C17 1.370(7) . ?
C33 H33 0.9300 . ?
C33 C32 1.376(6) . ?
C33 C34 1.396(7) . ?
N5 C31 1.351(6) . ?
N5 C27 1.328(6) . ?
N4 C23 1.520(6) . ?
N4 C24 1.508(6) . ?
N4 C25 1.424(5) . ?
N4 C26 1.507(7) . ?
N6 C36 1.340(6) . ?
N6 C32 1.344(6) . ?
N7 C37 1.346(6) . ?
N7 C52 1.337(6) . ?
C6 C7 1.377(6) . ?
C6 C5 1.478(6) . ?
C7 H7 0.9300 . ?
C7 C8 1.404(7) . ?
C36 C37 1.481(7) . ?
C36 C35 1.386(6) . ?
C11 C10 1.489(7) . ?
C11 C12 1.372(7) . ?
C31 C32 1.486(7) . ?
C31 C30 1.379(7) . ?
C37 C38 1.389(7) . ?
C8 C9 1.403(7) . ?
C10 C9 1.392(6) . ?
C15 H15 0.9300 . ?
C15 C14 1.377(7) . ?
C9 H9 0.9300 . ?
C5 C4 1.385(6) . ?
C35 H35 0.9300 . ?
C35 C34 1.399(7) . ?
C1 H1 0.9300 . ?
C1 C2 1.375(7) . ?
N8 C48 1.507(7) . ?
N8 C49 1.478(8) . ?
N8 C50 1.479(8) . ?
N8 C51 1.496(8) . ?
C23 H23A 0.9700 . ?
C23 H23B 0.9700 . ?
C23 C22 1.525(7) . ?
C44 C43 1.365(8) . ?
C44 N10 1.364(6) . ?
C12 H12 0.9300 . ?
C12 C13 1.389(7) . ?
C4 H4 0.9300 . ?
C4 C3 1.376(7) . ?
C2 H2 0.9300 . ?
C2 C3 1.368(7) . ?
N9 C19 1.358(6) . ?
N9 C22 1.455(6) . ?
N9 C21 1.446(7) . ?
C41 C34 1.450(7) . ?
C41 C42 1.355(7) . ?
C19 C18 1.363(7) . ?
C22 H22A 0.9700 . ?
C22 H22B 0.9700 . ?
C39 H39 0.9300 . ?
C39 C40 1.360(7) . ?
C39 C38 1.386(7) . ?
C30 H30 0.9300 . ?
C30 C29 1.377(7) . ?
C27 H27 0.9300 . ?
C27 C28 1.385(7) . ?
C18 H18 0.9300 . ?
C18 C17 1.391(7) . ?
C17 H17 0.9300 . ?
C40 H40 0.9300 . ?
C40 C52 1.363(7) . ?
C52 H52 0.9300 . ?
C43 H43 0.9300 . ?
C43 C42 1.411(7) . ?
C28 H28 0.9300 . ?
C28 C29 1.375(7) . ?
C24 H24A 0.9600 . ?
C24 H24B 0.9600 . ?
C24 H24C 0.9600 . ?
C3 H3 0.9300 . ?
C38 H38 0.9300 . ?
C42 H42 0.9300 . ?
N10 C47 1.454(7) . ?
N10 C45 1.445(7) . ?
N12 O4 1.025(13) . ?
N12 O3 1.106(14) . ?
N12 O5 1.113(13) . ?
C48 H48A 0.9700 . ?
C48 H48B 0.9700 . ?
C48 C47 1.508(8) . ?
C29 H29 0.9300 . ?
C13 H13 0.9300 . ?
C13 C14 1.371(8) . ?
C47 H47A 0.9700 . ?
C47 H47B 0.9700 . ?
C14 H14 0.9300 . ?
C21 H21A 0.9600 . ?
C21 H21B 0.9600 . ?
C21 H21C 0.9600 . ?
C25 H25A 0.9600 . ?
C25 H25B 0.9600 . ?
C25 H25C 0.9600 . ?
N14 O1 1.221(10) . ?
N14 O2 1.224(10) . ?
N14 O12 1.195(10) . ?
C49 H49A 0.9600 . ?
C49 H49B 0.9600 . ?
C49 H49C 0.9600 . ?
C26 H26A 0.9600 . ?
C26 H26B 0.9600 . ?
C26 H26C 0.9600 . ?
C45 H45A 0.9600 . ?
C45 H45B 0.9600 . ?
C45 H45C 0.9600 . ?
C50 H50A 0.9600 . ?
C50 H50B 0.9600 . ?
C50 H50C 0.9600 . ?
C51 H51A 0.9600 . ?
C51 H51B 0.9600 . ?
C51 H51C 0.9600 . ?
O5A N12A 1.269(14) . ?
N12A O4A 1.267(13) . ?
N12A O3A 1.350(13) . ?
O2A N14A 1.232(13) . ?
O12A N14A 1.175(13) . ?
N14A O1A 1.209(13) . ?
O9A N11A 1.399(18) . ?
N11A O11A 1.356(18) . ?
N11A O10A 1.351(19) . ?

loop_
_geom_torsion_atom_site_label_1
_geom_torsion_atom_site_label_2
_geom_torsion_atom_site_label_3
_geom_torsion_atom_site_label_4
_geom_torsion
_geom_torsion_site_symmetry_1
_geom_torsion_site_symmetry_2
_geom_torsion_site_symmetry_3
_geom_torsion_site_symmetry_4
_geom_torsion_publ_flag
Zn1 N2 C6 C7 -171.7(4) . . . . ?
Zn1 N2 C6 C5 9.6(6) . . . . ?
Zn1 N2 C10 C11 -5.2(6) . . . . ?
Zn1 N2 C10 C9 172.6(4) . . . . ?
Zn1 N3 C11 C10 0.3(6) . . . . ?
Zn1 N3 C11 C12 -178.2(4) . . . . ?
Zn1 N3 C15 C14 178.9(4) . . . . ?
Zn1 N1 C5 C6 -4.1(6) . . . . ?
Zn1 N1 C5 C4 179.6(4) . . . . ?
Zn1 N1 C1 C2 -178.3(4) . . . . ?
Zn1 N5 C31 C32 4.6(5) . . . . ?
Zn1 N5 C31 C30 -174.5(4) . . . . ?
Zn1 N5 C27 C28 172.7(4) . . . . ?
Zn1 N6 C36 C37 -5.3(5) . . . . ?
Zn1 N6 C36 C35 174.4(3) . . . . ?
Zn1 N6 C32 C33 -174.6(3) . . . . ?
Zn1 N6 C32 C31 4.7(5) . . . . ?
Zn1 N7 C37 C36 11.6(5) . . . . ?
Zn1 N7 C37 C38 -168.3(4) . . . . ?
Zn1 N7 C52 C40 166.5(4) . . . . ?
S2 C16 C8 C7 163.9(4) . . . . ?
S2 C16 C8 C9 -17.4(7) . . . . ?
S2 C16 C17 C18 0.6(6) . . . . ?
S2 C19 C18 C17 2.4(6) . . . . ?
S3 C44 C43 C42 -2.5(7) . . . . ?
S3 C44 N10 C47 -8.5(8) . . . . ?
S3 C44 N10 C45 -175.0(5) . . . . ?
S3 C41 C34 C33 19.5(7) . . . . ?
S3 C41 C34 C35 -160.7(4) . . . . ?
S3 C41 C42 C43 -0.6(7) . . . . ?
N2 C6 C7 C8 -0.7(8) . . . . ?
N2 C6 C5 N1 -3.2(7) . . . . ?
N2 C6 C5 C4 173.0(5) . . . . ?
N2 C10 C9 C8 -1.3(8) . . . . ?
N3 C11 C10 N2 3.0(7) . . . . ?
N3 C11 C10 C9 -174.7(5) . . . . ?
N3 C11 C12 C13 -1.5(9) . . . . ?
N3 C15 C14 C13 -0.4(9) . . . . ?
N1 C5 C4 C3 -1.8(8) . . . . ?
N1 C1 C2 C3 -0.7(9) . . . . ?
C16 S2 C19 N9 176.6(4) . . . . ?
C16 S2 C19 C18 -1.8(4) . . . . ?
C16 C8 C9 C10 -179.2(5) . . . . ?
N5 C31 C32 C33 173.3(4) . . . . ?
N5 C31 C32 N6 -6.0(6) . . . . ?
N5 C31 C30 C29 0.8(8) . . . . ?
N5 C27 C28 C29 1.4(8) . . . . ?
N4 C23 C22 N9 -176.4(4) . . . . ?
N6 C36 C37 N7 -4.9(6) . . . . ?
N6 C36 C37 C38 175.0(5) . . . . ?
N6 C36 C35 C34 0.2(7) . . . . ?
N7 C37 C38 C39 -0.2(8) . . . . ?
C6 N2 C10 C11 -175.6(4) . . . . ?
C6 N2 C10 C9 2.2(8) . . . . ?
C6 C7 C8 C16 -179.8(5) . . . . ?
C6 C7 C8 C9 1.4(8) . . . . ?
C6 C5 C4 C3 -177.8(5) . . . . ?
C7 C6 C5 N1 178.1(5) . . . . ?
C7 C6 C5 C4 -5.7(8) . . . . ?
C7 C8 C9 C10 -0.4(8) . . . . ?
C36 N6 C32 C33 -0.5(7) . . . . ?
C36 N6 C32 C31 178.8(4) . . . . ?
C36 C37 C38 C39 179.9(5) . . . . ?
C36 C35 C34 C33 -0.4(7) . . . . ?
C36 C35 C34 C41 179.7(5) . . . . ?
C11 N3 C15 C14 1.8(8) . . . . ?
C11 C10 C9 C8 176.2(5) . . . . ?
C11 C12 C13 C14 2.8(10) . . . . ?
C31 N5 C27 C28 -1.4(8) . . . . ?
C31 C30 C29 C28 -0.8(8) . . . . ?
C37 N7 C52 C40 -0.2(8) . . . . ?
C37 C36 C35 C34 179.8(4) . . . . ?
C8 C16 C17 C18 179.9(5) . . . . ?
C32 C33 C34 C35 0.2(7) . . . . ?
C32 C33 C34 C41 -180.0(5) . . . . ?
C32 N6 C36 C37 -179.4(4) . . . . ?
C32 N6 C36 C35 0.2(7) . . . . ?
C32 C31 C30 C29 -178.1(5) . . . . ?
C10 N2 C6 C7 -1.1(8) . . . . ?
C10 N2 C6 C5 -179.8(4) . . . . ?
C10 C11 C12 C13 -179.9(5) . . . . ?
C15 N3 C11 C10 177.7(4) . . . . ?
C15 N3 C11 C12 -0.8(8) . . . . ?
C5 N1 C1 C2 1.4(8) . . . . ?
C5 C6 C7 C8 177.9(5) . . . . ?
C5 C4 C3 C2 2.5(9) . . . . ?
C35 C36 C37 N7 175.4(4) . . . . ?
C35 C36 C37 C38 -4.6(8) . . . . ?
C1 N1 C5 C6 176.2(4) . . . . ?
C1 N1 C5 C4 -0.1(8) . . . . ?
C1 C2 C3 C4 -1.3(9) . . . . ?
N8 C48 C47 N10 -157.1(5) . . . . ?
C44 S3 C41 C34 175.9(5) . . . . ?
C44 S3 C41 C42 -0.7(5) . . . . ?
C44 C43 C42 C41 2.0(8) . . . . ?
C44 N10 C47 C48 -87.6(7) . . . . ?
C12 C11 C10 N2 -178.5(5) . . . . ?
C12 C11 C10 C9 3.8(9) . . . . ?
C12 C13 C14 C15 -1.9(10) . . . . ?
N9 C19 C18 C17 -175.8(5) . . . . ?
C41 S3 C44 C43 1.9(5) . . . . ?
C41 S3 C44 N10 -177.2(5) . . . . ?
C19 S2 C16 C8 -178.7(4) . . . . ?
C19 S2 C16 C17 0.7(4) . . . . ?
C19 N9 C22 C23 -88.9(6) . . . . ?
C19 C18 C17 C16 -2.0(7) . . . . ?
C22 N9 C19 S2 -176.2(4) . . . . ?
C22 N9 C19 C18 1.9(8) . . . . ?
C39 C40 C52 N7 0.2(9) . . . . ?
C30 C31 C32 C33 -7.7(8) . . . . ?
C30 C31 C32 N6 173.1(5) . . . . ?
C27 N5 C31 C32 179.3(4) . . . . ?
C27 N5 C31 C30 0.2(7) . . . . ?
C27 C28 C29 C30 -0.3(8) . . . . ?
C17 C16 C8 C7 -15.4(9) . . . . ?
C17 C16 C8 C9 163.3(6) . . . . ?
C40 C39 C38 C37 0.2(8) . . . . ?
C52 N7 C37 C36 -179.9(4) . . . . ?
C52 N7 C37 C38 0.2(7) . . . . ?
C43 C44 N10 C47 172.6(6) . . . . ?
C43 C44 N10 C45 6.1(9) . . . . ?
C24 N4 C23 C22 176.8(5) . . . . ?
C34 C33 C32 N6 0.3(7) . . . . ?
C34 C33 C32 C31 -179.0(4) . . . . ?
C34 C41 C42 C43 -177.0(5) . . . . ?
C38 C39 C40 C52 -0.2(8) . . . . ?
C42 C41 C34 C33 -164.5(6) . . . . ?
C42 C41 C34 C35 15.3(8) . . . . ?
N10 C44 C43 C42 176.5(6) . . . . ?
C21 N9 C19 S2 2.0(7) . . . . ?
C21 N9 C19 C18 -179.9(6) . . . . ?
C21 N9 C22 C23 92.9(6) . . . . ?
C25 N4 C23 C22 56.7(6) . . . . ?
C49 N8 C48 C47 -57.9(7) . . . . ?
C26 N4 C23 C22 -65.7(6) . . . . ?
C45 N10 C47 C48 78.9(7) . . . . ?
C50 N8 C48 C47 64.7(7) . . . . ?
C51 N8 C48 C47 -175.6(6) . . . . ?

loop_
_smtbx_masks_void_nr
_smtbx_masks_void_average_x
_smtbx_masks_void_average_y
_smtbx_masks_void_average_z
_smtbx_masks_void_volume
_smtbx_masks_void_count_electrons
_smtbx_masks_void_content
1 0.000 -0.239 0.250 53.1 10.7 '1.2 H2O'
2 0.000 0.239 0.750 53.1 10.7 '1.2 H2O'
3 0.147 0.257 0.261 87.5 20.3 '2 H2O'
4 0.147 0.743 0.761 87.5 20.3 '2 H2O'
5 0.353 0.243 0.739 87.5 20.3 '2 H2O'
6 0.353 0.757 0.239 87.5 20.3 '2 H2O'
7 0.500 0.261 0.250 53.1 10.7 '1.2 H2O'
8 0.500 0.739 0.750 53.1 10.7 '1.2 H2O'
9 0.647 0.243 0.761 87.5 20.3 '2 H2O'
10 0.647 0.757 0.261 87.5 20.3 '2 H2O'
11 0.853 0.257 0.239 87.5 20.3 '2 H2O'
12 0.853 0.743 0.739 87.5 20.3 '2 H2O'
